data_4037495
loop_
_publ_author_name
'Moro, Artur J.'
'Parola, A. Jorge'
'Pina, Fernando'
'Pana, Ana-Maria'
'Badea, Valentin'
'Pausescu, Iulia'
'Shova, Sergiu'
'Cseh, Liliana'

_publ_section_title
;
 2,2'-Spirobis[chromene] Derivatives Chemistry and Their Relation with the
 Multistate System of Anthocyanins.
;
_journal_issue 10
_journal_name_full 'The Journal of organic chemistry'
_journal_page_first 5301
_journal_page_last 5309
_journal_paper_doi 10.1021/acs.joc.7b00634
_journal_volume 82
_journal_year 2017
_chemical_absolute_configuration ad
_chemical_formula_moiety '2(C20 H17 O3), 2(Cl O4), 1.9(H2 O)'
_chemical_formula_sum 'C40 H38 Cl2 O16'
_chemical_formula_weight 845.60
_space_group_crystal_system orthorhombic
_space_group_IT_number 19
_space_group_name_Hall 'P 2ac 2ab'
_space_group_name_H-M_alt 'P 21 21 21'
_atom_sites_solution_hydrogens mixed
_atom_sites_solution_primary direct
_audit_creation_date 2016-09-25
_audit_creation_method
;
Olex2 1.2
(compiled 2016.09.09 svn.r3337 for OlexSys, GUI svn.r5227)
;
_cell_angle_alpha 90
_cell_angle_beta 90
_cell_angle_gamma 90
_cell_formula_units_Z 2
_cell_length_a 7.3050(9)
_cell_length_b 16.254(3)
_cell_length_c 16.7183(19)
_cell_measurement_reflns_used 1066
_cell_measurement_temperature 293(2)
_cell_measurement_theta_max 62.3500
_cell_measurement_theta_min 5.2850
_cell_volume 1985.1(5)
_computing_cell_refinement 'CrysAlisPro 1.171.38.41 (Rigaku OD, 2015)'
_computing_data_collection 'CrysAlisPro 1.171.38.41 (Rigaku OD, 2015)'
_computing_data_reduction 'CrysAlisPro 1.171.38.41 (Rigaku OD, 2015)'
_computing_molecular_graphics 'Olex2 (Dolomanov et al., 2009)'
_computing_publication_material 'Olex2 (Dolomanov et al., 2009)'
_computing_structure_refinement 'ShelXL (Sheldrick, 2015)'
_computing_structure_solution 'ShelXS (Sheldrick, 2008)'
_diffrn_ambient_temperature 293(2)
_diffrn_detector 'CCD plate'
_diffrn_detector_area_resol_mean 8.0851
_diffrn_detector_type Eos
_diffrn_measured_fraction_theta_full 0.992
_diffrn_measured_fraction_theta_max 0.992
_diffrn_measurement_details
;
List of Runs (angles in degrees, time in seconds):

  # Type    Start    End  Width  t~exp~   \w     \q     \k     \f   Frames
--------------------------------------------------------------------------
  1  \w     -8.00  20.00   1.00    2.00    --    0.00 -77.00 -30.00   28
  2  \w     10.00  81.00   1.00   10.00    --   54.00 -77.00 -30.00   71
  3  \w     39.00  59.00   1.00   30.00    --  108.00-111.00 -60.00   20
  4  \w     46.00  78.00   1.00   30.00    --  108.00 -37.00 -30.00   32
  5  \w     36.00  90.00   1.00   30.00    --  108.00 -25.00  60.00   54
  6  \w     36.00  94.00   1.00   30.00    --  108.00 -25.00   0.00   58
  7  \w     86.00 118.00   1.00   10.00    --   54.00  57.00 -60.00   32
  8  \w    101.00 135.00   1.00   30.00    --  108.00 111.00 -30.00   34
  9  \w    110.00 159.00   1.00   30.00    --  108.00 111.00   0.00   49
 10  \w     41.00  71.00   1.00   30.00    --  108.00 -37.00 120.00   30
 11  \w    -30.00  -2.00   1.00    2.00    --    0.00 125.00   1.00   28
 12  \w    -11.00  66.00   1.00   10.00    --   54.00 -37.00-150.00   77
 13  \w    -67.00 -39.00   1.00    2.00    --    0.00 -77.00 -30.00   28
 14  \w     -4.00  45.00   1.00    2.00    --    0.00  57.00 120.00   49
 15  \w    -19.00  13.00   1.00    2.00    --    0.00  57.00 -30.00   32
 16  \w     23.00  49.00   1.00    2.00    --    0.00  57.00 -30.00   26
 17  \w     34.00  86.00   1.00   10.00    --   54.00  57.00  90.00   52
 18  \w     40.00  69.00   1.00   10.00    --   54.00 -68.00 161.00   29
 19  \w     25.00 109.00   1.00   10.00    --   54.00-125.00-150.00   84
 20  \w     31.00  57.00   1.00   10.00    --   54.00-125.00  30.00   26
 21  \w     37.00 124.00   1.00   10.00    --   54.00  77.00   0.00   87
 22  \w     78.00 121.00   1.00   10.00    --   54.00  57.00 -90.00   43
 23  \w     52.00 117.00   1.00   10.00    --   54.00  57.00 120.00   65
 24  \w     92.00 141.00   1.00   30.00    --  108.00  50.00 120.00   49
 25  \w     83.00 103.00   1.00   30.00    --  108.00-111.00 150.00   20
 26  \w     75.00 163.00   1.00   30.00    --  108.00  25.00-150.00   88
 27  \w     68.00  94.00   1.00   30.00    --  108.00 -50.00 -30.00   26
 28  \w     45.00 130.00   1.00   30.00    --  108.00 -77.00  60.00   85
 29  \w     42.00  68.00   1.00   30.00    --  108.00-111.00 150.00   26
 30  \w     45.00  97.00   1.00   30.00    --  108.00-111.00  30.00   52
 31  \w     42.00  91.00   1.00   30.00    --  108.00 -91.00-150.00   49
 32  \w    109.00 135.00   1.00   30.00    --  108.00 111.00-120.00   26
 33  \w     36.00  85.00   1.00   30.00    --  108.00 -37.00-120.00   49
 34  \w     55.00  84.00   1.00   30.00    --  108.00 -37.00-180.00   29
 35  \w     68.00  94.00   1.00   30.00    --  108.00 -25.00  60.00   26
 36  \w     36.00  94.00   1.00   30.00    --  108.00 -25.00 -90.00   58
;
_diffrn_measurement_device 'four-circle diffractometer'
_diffrn_measurement_device_type 'SuperNova, Dual, Cu at zero, Eos'
_diffrn_measurement_method '\w scans'
_diffrn_orient_matrix_type 'CrysAlisPro convention (1999,Acta A55,543-557)'
_diffrn_orient_matrix_UB_11 -0.0712974000
_diffrn_orient_matrix_UB_12 -0.0744052000
_diffrn_orient_matrix_UB_13 -0.0475869000
_diffrn_orient_matrix_UB_21 -0.1127121000
_diffrn_orient_matrix_UB_22 0.0581837000
_diffrn_orient_matrix_UB_23 -0.0533866000
_diffrn_orient_matrix_UB_31 0.1633978000
_diffrn_orient_matrix_UB_32 0.0077086000
_diffrn_orient_matrix_UB_33 -0.0581121000
_diffrn_radiation_monochromator mirror
_diffrn_radiation_probe x-ray
_diffrn_radiation_type CuK\a
_diffrn_radiation_wavelength 1.54184
_diffrn_reflns_av_R_equivalents 0.0961
_diffrn_reflns_av_unetI/netI 0.0975
_diffrn_reflns_Laue_measured_fraction_full 0.992
_diffrn_reflns_Laue_measured_fraction_max 0.992
_diffrn_reflns_limit_h_max 8
_diffrn_reflns_limit_h_min -6
_diffrn_reflns_limit_k_max 18
_diffrn_reflns_limit_k_min -18
_diffrn_reflns_limit_l_max 14
_diffrn_reflns_limit_l_min -18
_diffrn_reflns_number 9620
_diffrn_reflns_point_group_measured_fraction_full 0.994
_diffrn_reflns_point_group_measured_fraction_max 0.994
_diffrn_reflns_theta_full 58.920
_diffrn_reflns_theta_max 58.920
_diffrn_reflns_theta_min 5.443
_diffrn_source 'micro-focus sealed X-ray tube'
_diffrn_source_type 'SuperNova (Cu) X-ray Source'
_exptl_absorpt_coefficient_mu 2.112
_exptl_absorpt_correction_T_max 1.00000
_exptl_absorpt_correction_T_min 0.33945
_exptl_absorpt_correction_type multi-scan
_exptl_absorpt_process_details
;
CrysAlisPro 1.171.38.41 (Rigaku Oxford Diffraction, 2015)
Empirical absorption correction using spherical harmonics,
 implemented in SCALE3 ABSPACK scaling algorithm.
;
_exptl_crystal_colour 'clear light red'
_exptl_crystal_colour_lustre clear
_exptl_crystal_colour_modifier light
_exptl_crystal_colour_primary red
_exptl_crystal_density_diffrn 1.415
_exptl_crystal_description prism
_exptl_crystal_F_000 880
_exptl_crystal_size_max 0.15
_exptl_crystal_size_mid 0.03
_exptl_crystal_size_min 0.03
_refine_diff_density_max 0.213
_refine_diff_density_min -0.200
_refine_diff_density_rms 0.060
_refine_ls_abs_structure_details
;
 Flack x determined using 205 quotients [(I+)-(I-)]/[(I+)+(I-)]
 (Parsons, Flack and Wagner, Acta Cryst. B69 (2013) 249-259).
;
_refine_ls_abs_structure_Flack -0.07(5)
_refine_ls_extinction_method none
_refine_ls_goodness_of_fit_ref 1.003
_refine_ls_hydrogen_treatment constr
_refine_ls_matrix_type full
_refine_ls_number_parameters 260
_refine_ls_number_reflns 2835
_refine_ls_number_restraints 28
_refine_ls_restrained_S_all 1.000
_refine_ls_R_factor_all 0.1720
_refine_ls_R_factor_gt 0.0960
_refine_ls_shift/su_max 0.000
_refine_ls_shift/su_mean 0.000
_refine_ls_structure_factor_coef Fsqd
_refine_ls_weighting_details 'w=1/[\s^2^(Fo^2^)+(0.1115P)^2^] where P=(Fo^2^+2Fc^2^)/3'
_refine_ls_weighting_scheme calc
_refine_ls_wR_factor_gt 0.2311
_refine_ls_wR_factor_ref 0.3041
_reflns_Friedel_coverage 0.716
_reflns_Friedel_fraction_full 0.996
_reflns_Friedel_fraction_max 0.996
_reflns_number_gt 1179
_reflns_number_total 2835
_reflns_threshold_expression 'I > 2\s(I)'
_cod_data_source_file jo7b00634_si_001.cif
_cod_data_source_block shc_499_lics
_cod_database_code 4037495
_chemical_oxdiff_formula 'C30 H30 N2 O2 Cl1'
_chemical_oxdiff_usercomment 4.1
_shelx_space_group_comment
;
The symmetry employed for this shelxl refinement is uniquely defined
by the following loop, which should always be used as a source of
symmetry information in preference to the above space-group names.
They are only intended as comments.
;
_reflns_odcompleteness_completeness 99.81
_reflns_odcompleteness_iscentric 1
_reflns_odcompleteness_theta 66.97
_olex2_refinement_description
;
1. Fixed Uiso
 At 1.2 times of:
  All C(H) groups, All C(H,H) groups
 At 1.5 times of:
  All O(H) groups, All O(H,H) groups
2. Restrained distances
 Cl1-O5X \\sim Cl1-O4X \\sim Cl1-O4 \\sim Cl1-O6 \\sim Cl1-O7X \\sim Cl1-O7
\\sim Cl1-O5 \\sim Cl1-O6X
 with sigma of 0.01
3. Uiso/Uaniso restraints and constraints
Uanis(O5X) = Uanis(O5) = Uanis(O4X) = Uanis(O4) = Uanis(O7) = Uanis(O7X) =
Uanis(O6X) = Uanis(O6)
4. Others
 Fixed Sof: O4(0.5) O4X(0.5) O5(0.5) O5X(0.5) O6(0.5) O6X(0.5) O7(0.5)
 O7X(0.5) O1W(0.75) H1WA(0.75) H1WB(0.75) O2W(0.2) H2WA(0.2) H2WB(0.2)
5.a Riding coordinates:
 O1(H1), O3(H3), O1W(H1WA,H1WB), O2W(H2WA,H2WB)
5.b Secondary CH2 refined with riding coordinates:
 C9(H9A,H9B), C10(H10A,H10B), C11(H11A,H11B)
5.c Aromatic/amide H refined with riding coordinates:
 C2(H2), C3(H3A), C4(H4), C5(H5), C7(H7), C14(H14), C17(H17), C19(H19), C20(H20)
;
_shelx_shelxl_version_number 2014/7
_olex2_date_sample_data_collection 2016-09-21
_olex2_submission_special_instructions 'No special instructions were received'
_oxdiff_exptl_absorpt_empirical_details
;
Empirical correction (ABSPACK) includes:
- Absorption correction using spherical harmonics
- Frame scaling
;
_oxdiff_exptl_absorpt_empirical_full_max 5.543
_oxdiff_exptl_absorpt_empirical_full_min 0.402

loop_
_space_group_symop_operation_xyz
'x, y, z'
'-x+1/2, -y, z+1/2'
'x+1/2, -y+1/2, -z'
'-x, y+1/2, -z+1/2'

loop_
_atom_site_label
_atom_site_type_symbol
_atom_site_fract_x
_atom_site_fract_y
_atom_site_fract_z
_atom_site_U_iso_or_equiv
_atom_site_adp_type
_atom_site_occupancy
_atom_site_site_symmetry_order
_atom_site_calc_flag
_atom_site_refinement_flags_posn
_atom_site_refinement_flags_occupancy
_atom_site_disorder_assembly
_atom_site_disorder_group
O1 O 0.1284(15) 0.1702(8) 0.3428(6) 0.121(4) Uani 1 1 d . . . .
H1 H 0.0937 0.1337 0.3088 0.181 Uiso 1 1 d R . . .
O2 O 0.2726(11) 0.1950(7) 0.6065(5) 0.091(2) Uani 1 1 d . . . .
O3 O 0.4391(19) -0.0561(10) 0.7291(7) 0.158(6) Uani 1 1 d . . . .
H3 H 0.4963 -0.0698 0.6860 0.237 Uiso 1 1 d R . . .
C1 C 0.199(2) 0.2460(11) 0.3211(8) 0.100(4) Uani 1 1 d . . . .
C2 C 0.208(3) 0.2614(15) 0.2423(10) 0.123(6) Uani 1 1 d . . . .
H2 H 0.1710 0.2234 0.2039 0.148 Uiso 1 1 calc R . . .
C3 C 0.276(3) 0.338(2) 0.2228(10) 0.154(11) Uani 1 1 d . . . .
H3A H 0.2756 0.3543 0.1695 0.185 Uiso 1 1 calc R . . .
C4 C 0.341(2) 0.3886(15) 0.2772(14) 0.152(9) Uani 1 1 d . . . .
H4 H 0.3957 0.4372 0.2603 0.182 Uiso 1 1 calc R . . .
C5 C 0.3307(19) 0.3724(9) 0.3605(8) 0.094(4) Uani 1 1 d . . . .
H5 H 0.3712 0.4100 0.3985 0.112 Uiso 1 1 calc R . . .
C6 C 0.2549(17) 0.2952(8) 0.3818(7) 0.083(3) Uani 1 1 d . . . .
C7 C 0.2419(15) 0.2706(8) 0.4644(7) 0.079(3) Uani 1 1 d . . . .
H7 H 0.2538 0.2142 0.4724 0.095 Uiso 1 1 calc R . . .
C8 C 0.2163(14) 0.3132(7) 0.5312(6) 0.072(3) Uani 1 1 d . . . .
C9 C 0.184(2) 0.4035(9) 0.5339(9) 0.100(4) Uani 1 1 d . . . .
H9A H 0.1362 0.4210 0.4825 0.120 Uiso 1 1 calc R . . .
H9B H 0.3001 0.4311 0.5420 0.120 Uiso 1 1 calc R . . .
C10 C 0.052(3) 0.4311(10) 0.5990(10) 0.125(6) Uani 1 1 d . . . .
H10A H -0.0704 0.4109 0.5874 0.150 Uiso 1 1 calc R . . .
H10B H 0.0472 0.4907 0.6011 0.150 Uiso 1 1 calc R . . .
C11 C 0.118(2) 0.3970(11) 0.6793(10) 0.124(6) Uani 1 1 d . . . .
H11A H 0.2182 0.4310 0.6978 0.148 Uiso 1 1 calc R . . .
H11B H 0.0189 0.4028 0.7177 0.148 Uiso 1 1 calc R . . .
C12 C 0.179(2) 0.3105(11) 0.6803(9) 0.101(4) Uani 1 1 d . . . .
C13 C 0.2184(16) 0.2761(9) 0.6077(7) 0.085(4) Uani 1 1 d . . . .
C14 C 0.193(2) 0.2685(15) 0.7466(10) 0.123(7) Uani 1 1 d . . . .
H14 H 0.1641 0.2942 0.7946 0.148 Uiso 1 1 calc R . . .
C15 C 0.250(2) 0.1870(14) 0.7480(7) 0.117(6) Uani 1 1 d . . . .
C16 C 0.2932(18) 0.1520(12) 0.6752(8) 0.100(5) Uani 1 1 d . . . .
C17 C 0.349(2) 0.0736(11) 0.6654(8) 0.105(5) Uani 1 1 d . . . .
H17 H 0.3664 0.0521 0.6144 0.126 Uiso 1 1 calc R . . .
C18 C 0.382(3) 0.0253(14) 0.7331(11) 0.129(7) Uani 1 1 d . . . .
C19 C 0.333(3) 0.0607(19) 0.8081(10) 0.149(10) Uani 1 1 d . . . .
H19 H 0.3406 0.0277 0.8534 0.179 Uiso 1 1 calc R . . .
C20 C 0.276(3) 0.1386(17) 0.8177(11) 0.143(9) Uani 1 1 d . . . .
H20 H 0.2543 0.1602 0.8683 0.172 Uiso 1 1 calc R . . .
Cl1 Cl 1.0305(12) -0.1025(7) 0.5451(4) 0.192(3) Uani 1 1 d D . . .
O4 O 0.853(3) -0.113(3) 0.5116(18) 0.227(7) Uani 0.5 1 d D P A 2
O4X O 0.914(4) -0.110(3) 0.4771(14) 0.227(7) Uani 0.5 1 d D P A 1
O5 O 1.177(5) -0.154(2) 0.518(2) 0.227(7) Uani 0.5 1 d D P A 2
O5X O 1.088(6) -0.1847(14) 0.5599(19) 0.227(7) Uani 0.5 1 d D P A 1
O6 O 1.083(7) -0.0230(15) 0.518(3) 0.227(7) Uani 0.5 1 d D P A 2
O6X O 1.144(7) -0.045(2) 0.505(3) 0.227(7) Uani 0.5 1 d D P A 1
O7 O 1.073(7) -0.092(3) 0.6271(10) 0.227(7) Uani 0.5 1 d D P A 2
O7X O 0.940(6) -0.076(3) 0.6154(16) 0.227(7) Uani 0.5 1 d D P A 1
O1W O 0.543(3) -0.1046(12) 0.5937(12) 0.182(8) Uani 0.75 1 d . P B 1
H1WA H 0.4630 -0.1341 0.5689 0.273 Uiso 0.75 1 d R P B 1
H1WB H 0.6547 -0.1067 0.5774 0.273 Uiso 0.75 1 d R P B 1
O2W O 0.511(17) -0.189(6) 0.513(7) 0.27(5) Uiso 0.2 1 d . P C 2
H2WA H 0.5743 -0.1535 0.5385 0.398 Uiso 0.2 1 d R P C 2
H2WB H 0.4747 -0.1698 0.4677 0.398 Uiso 0.2 1 d R P C 2

loop_
_atom_site_aniso_label
_atom_site_aniso_U_11
_atom_site_aniso_U_22
_atom_site_aniso_U_33
_atom_site_aniso_U_23
_atom_site_aniso_U_13
_atom_site_aniso_U_12
O1 0.109(8) 0.152(10) 0.101(7) -0.040(7) -0.021(6) 0.013(8)
O2 0.076(5) 0.126(7) 0.071(5) -0.003(5) -0.001(4) -0.013(5)
O3 0.153(12) 0.194(14) 0.127(9) 0.067(10) 0.015(8) 0.000(11)
C1 0.097(10) 0.127(13) 0.075(8) 0.002(8) -0.015(8) 0.024(9)
C2 0.106(12) 0.171(19) 0.092(12) 0.003(11) -0.006(10) 0.010(12)
C3 0.099(14) 0.29(3) 0.074(9) 0.000(15) -0.034(10) 0.056(18)
C4 0.079(11) 0.19(2) 0.19(2) 0.098(18) 0.025(13) 0.042(12)
C5 0.091(9) 0.090(10) 0.100(9) 0.018(7) 0.002(8) 0.013(7)
C6 0.066(7) 0.097(9) 0.086(8) -0.010(7) -0.014(6) 0.025(7)
C7 0.055(6) 0.100(9) 0.082(7) -0.006(6) 0.004(6) 0.007(6)
C8 0.059(6) 0.089(8) 0.069(6) -0.009(6) -0.002(5) -0.003(6)
C9 0.084(9) 0.101(10) 0.115(10) -0.016(8) -0.001(8) 0.003(7)
C10 0.148(16) 0.104(12) 0.124(12) -0.038(10) 0.018(12) -0.008(10)
C11 0.099(11) 0.145(16) 0.127(12) -0.054(12) 0.026(10) -0.023(10)
C12 0.082(9) 0.126(13) 0.094(10) -0.032(9) -0.005(8) -0.018(9)
C13 0.056(7) 0.113(11) 0.085(8) -0.022(7) 0.008(6) -0.017(7)
C14 0.095(11) 0.20(2) 0.078(10) -0.045(12) 0.002(8) -0.035(13)
C15 0.098(11) 0.201(19) 0.053(7) -0.011(9) 0.007(7) -0.050(13)
C16 0.063(7) 0.167(16) 0.072(8) 0.002(9) 0.001(7) -0.039(9)
C17 0.091(10) 0.142(15) 0.082(9) 0.015(9) 0.003(7) -0.013(9)
C18 0.117(14) 0.161(18) 0.111(14) 0.051(13) -0.021(11) -0.039(12)
C19 0.112(15) 0.28(3) 0.059(9) 0.027(13) -0.015(9) -0.051(19)
C20 0.118(15) 0.23(3) 0.083(11) -0.012(14) 0.000(11) -0.066(18)
Cl1 0.188(7) 0.286(9) 0.102(3) 0.012(5) 0.017(4) 0.037(7)
O4 0.245(19) 0.316(16) 0.120(8) -0.006(10) 0.045(10) 0.015(14)
O4X 0.245(19) 0.316(16) 0.120(8) -0.006(10) 0.045(10) 0.015(14)
O5 0.245(19) 0.316(16) 0.120(8) -0.006(10) 0.045(10) 0.015(14)
O5X 0.245(19) 0.316(16) 0.120(8) -0.006(10) 0.045(10) 0.015(14)
O6 0.245(19) 0.316(16) 0.120(8) -0.006(10) 0.045(10) 0.015(14)
O6X 0.245(19) 0.316(16) 0.120(8) -0.006(10) 0.045(10) 0.015(14)
O7 0.245(19) 0.316(16) 0.120(8) -0.006(10) 0.045(10) 0.015(14)
O7X 0.245(19) 0.316(16) 0.120(8) -0.006(10) 0.045(10) 0.015(14)
O1W 0.153(17) 0.22(2) 0.171(15) 0.005(15) 0.022(15) 0.028(15)

loop_
_atom_type_symbol
_atom_type_description
_atom_type_scat_dispersion_real
_atom_type_scat_dispersion_imag
_atom_type_scat_source
C C 0.0181 0.0091 'International Tables Vol C Tables 4.2.6.8 and 6.1.1.4'
H H 0.0000 0.0000 'International Tables Vol C Tables 4.2.6.8 and 6.1.1.4'
Cl Cl 0.3639 0.7018 'International Tables Vol C Tables 4.2.6.8 and 6.1.1.4'
O O 0.0492 0.0322 'International Tables Vol C Tables 4.2.6.8 and 6.1.1.4'

loop_
_geom_angle_atom_site_label_1
_geom_angle_atom_site_label_2
_geom_angle_atom_site_label_3
_geom_angle
C1 O1 H1 123.3
C16 O2 C13 120.9(12)
C18 O3 H3 115.7
C2 C1 O1 116.2(16)
C2 C1 C6 127.6(19)
C6 C1 O1 116.2(13)
C1 C2 H2 122.7
C1 C2 C3 114.7(19)
C3 C2 H2 122.7
C2 C3 H3A 119.0
C4 C3 C2 122(2)
C4 C3 H3A 119.0
C3 C4 H4 118.5
C3 C4 C5 123(2)
C5 C4 H4 118.5
C4 C5 H5 122.2
C6 C5 C4 115.5(16)
C6 C5 H5 122.2
C1 C6 C5 116.9(14)
C1 C6 C7 122.2(14)
C5 C6 C7 120.9(11)
C6 C7 H7 113.9
C8 C7 C6 132.1(13)
C8 C7 H7 113.9
C7 C8 C9 124.2(12)
C7 C8 C13 122.5(12)
C13 C8 C9 113.3(11)
C8 C9 H9A 108.7
C8 C9 H9B 108.7
C8 C9 C10 114.4(13)
H9A C9 H9B 107.6
C10 C9 H9A 108.7
C10 C9 H9B 108.7
C9 C10 H10A 109.9
C9 C10 H10B 109.9
C9 C10 C11 108.7(15)
H10A C10 H10B 108.3
C11 C10 H10A 109.9
C11 C10 H10B 109.9
C10 C11 H11A 108.1
C10 C11 H11B 108.1
H11A C11 H11B 107.3
C12 C11 C10 116.8(13)
C12 C11 H11A 108.1
C12 C11 H11B 108.1
C13 C12 C11 116.4(16)
C14 C12 C11 122.1(16)
C14 C12 C13 121.5(17)
O2 C13 C8 113.4(10)
C12 C13 O2 117.8(14)
C12 C13 C8 128.8(15)
C12 C14 H14 118.7
C12 C14 C15 122.5(15)
C15 C14 H14 118.7
C14 C15 C20 125.7(18)
C16 C15 C14 116.4(16)
C16 C15 C20 118(2)
O2 C16 C15 120.8(18)
C17 C16 O2 114.7(13)
C17 C16 C15 124.5(16)
C16 C17 H17 120.5
C16 C17 C18 118.9(17)
C18 C17 H17 120.5
O3 C18 C17 123.2(19)
O3 C18 C19 120.2(18)
C17 C18 C19 116(2)
C18 C19 H19 117.8
C20 C19 C18 124(2)
C20 C19 H19 117.8
C15 C20 H20 121.1
C19 C20 C15 118(2)
C19 C20 H20 121.1
O4 Cl1 O5 119(3)
O4 Cl1 O6 103(3)
O5X Cl1 O4X 104(3)
O6 Cl1 O5 103(3)
O6X Cl1 O4X 91(3)
O6X Cl1 O5X 122(3)
O7 Cl1 O4 126(2)
O7 Cl1 O5 102(3)
O7 Cl1 O6 98(3)
O7X Cl1 O4X 114(3)
O7X Cl1 O5X 106(2)
O7X Cl1 O6X 118(3)
H1WA O1W H1WB 117.8
H2WA O2W H2WB 110.2

loop_
_geom_bond_atom_site_label_1
_geom_bond_atom_site_label_2
_geom_bond_distance
O1 H1 0.8593
O1 C1 1.384(18)
O2 C13 1.375(16)
O2 C16 1.354(16)
O3 H3 0.8625
O3 C18 1.39(2)
C1 C2 1.34(2)
C1 C6 1.357(19)
C2 H2 0.9300
C2 C3 1.38(3)
C3 H3A 0.9300
C3 C4 1.32(3)
C4 H4 0.9300
C4 C5 1.42(2)
C5 H5 0.9300
C5 C6 1.417(18)
C6 C7 1.441(16)
C7 H7 0.9300
C7 C8 1.328(15)
C8 C9 1.488(16)
C8 C13 1.414(17)
C9 H9A 0.9700
C9 H9B 0.9700
C9 C10 1.522(19)
C10 H10A 0.9700
C10 H10B 0.9700
C10 C11 1.53(2)
C11 H11A 0.9700
C11 H11B 0.9700
C11 C12 1.47(2)
C12 C13 1.367(18)
C12 C14 1.30(2)
C14 H14 0.9300
C14 C15 1.39(3)
C15 C16 1.38(2)
C15 C20 1.42(3)
C16 C17 1.35(2)
C17 H17 0.9300
C17 C18 1.40(2)
C18 C19 1.43(3)
C19 H19 0.9300
C19 C20 1.34(3)
C20 H20 0.9300
Cl1 O4 1.420(15)
Cl1 O4X 1.423(15)
Cl1 O5 1.428(15)
Cl1 O5X 1.422(15)
Cl1 O6 1.423(15)
Cl1 O6X 1.422(15)
Cl1 O7 1.416(15)
Cl1 O7X 1.417(15)
O1W H1WA 0.8604
O1W H1WB 0.8635
O2W H2WA 0.8555
O2W H2WB 0.8691

loop_
_geom_torsion_atom_site_label_1
_geom_torsion_atom_site_label_2
_geom_torsion_atom_site_label_3
_geom_torsion_atom_site_label_4
_geom_torsion
O1 C1 C2 C3 179.1(15)
O1 C1 C6 C5 178.7(11)
O1 C1 C6 C7 -0.3(19)
O2 C16 C17 C18 177.5(13)
O3 C18 C19 C20 180(2)
C1 C2 C3 C4 6(3)
C1 C6 C7 C8 -148.8(14)
C2 C1 C6 C5 1(2)
C2 C1 C6 C7 -178.3(15)
C2 C3 C4 C5 -6(3)
C3 C4 C5 C6 3(2)
C4 C5 C6 C1 -0.8(18)
C4 C5 C6 C7 178.3(12)
C5 C6 C7 C8 32(2)
C6 C1 C2 C3 -3(3)
C6 C7 C8 C9 3(2)
C6 C7 C8 C13 -176.3(12)
C7 C8 C9 C10 144.4(14)
C7 C8 C13 O2 8.0(16)
C7 C8 C13 C12 -173.8(13)
C8 C9 C10 C11 53.4(18)
C9 C8 C13 O2 -171.7(10)
C9 C8 C13 C12 6.5(18)
C9 C10 C11 C12 -44(2)
C10 C11 C12 C13 17(2)
C10 C11 C12 C14 -162.2(17)
C11 C12 C13 O2 -178.8(12)
C11 C12 C13 C8 3(2)
C11 C12 C14 C15 179.8(16)
C12 C14 C15 C16 0(2)
C12 C14 C15 C20 177.4(17)
C13 O2 C16 C15 3.7(17)
C13 O2 C16 C17 -179.1(11)
C13 C8 C9 C10 -35.9(17)
C13 C12 C14 C15 0(3)
C14 C12 C13 O2 1(2)
C14 C12 C13 C8 -177.6(14)
C14 C15 C16 O2 -3(2)
C14 C15 C16 C17 -179.4(16)
C14 C15 C20 C19 -179.7(19)
C15 C16 C17 C18 -5(2)
C16 O2 C13 C8 175.8(10)
C16 O2 C13 C12 -2.7(16)
C16 C15 C20 C19 -3(3)
C16 C17 C18 O3 179.8(16)
C16 C17 C18 C19 7(2)
C17 C18 C19 C20 -7(3)
C18 C19 C20 C15 5(3)
C20 C15 C16 O2 -179.7(14)
C20 C15 C16 C17 3(2)
